data_4320796
loop_
_publ_author_name
'Yusuke Sunada'
'Yuji Hayashi'
'Hiroyuki Kawaguchi'
'Kazuyuki Tatsumi'

_publ_contact_author_address
;
    Reserch Center for Materials Science, Nagoya University
    Furo-cho, Chikusa-ku, Nagoya 464-8602 Japan
;
_publ_contact_author_email
;
        ' i45100a@nucc.cc.nagoya-u.ac.jp '
;
_publ_contact_author_fax
;
            ' +81 52 789 2943 '
;
_publ_contact_author_name
;
        'Kazuyuki Tatsumi'
;
_publ_contact_author_phone
;
         ' +81 52 789 2474 '
;
_publ_section_title
;
 Alkynethiolato and Alkyneselenolato Ruthenium Half-Sandwich Complexes:
 Synthesis, Structures, and Reactions with (\h5-C5H5)2Zr
;
_journal_name_full 'Inorganic Chemistry'
_journal_page_first 7072
_journal_page_last 7078
_journal_paper_doi 10.1021/ic010826h
_journal_volume 40
_journal_year 2001
_chemical_formula_moiety 'C24 H20 O Ru Se Zr '
_chemical_formula_sum 'C24 H20 O Ru Se Zr'
_chemical_formula_weight 595.67
_space_group_IT_number 14
_symmetry_cell_setting monoclinic
_symmetry_Int_Tables_number 14
_symmetry_space_group_name_Hall '-P 2yab'
_symmetry_space_group_name_H-M 'P 1 21/a 1'
_cell_angle_alpha 90
_cell_angle_beta 113.93(2)
_cell_angle_gamma 90
_cell_formula_units_Z 4
_cell_length_a 16.400(5)
_cell_length_b 8.240(3)
_cell_length_c 16.908(4)
_cell_measurement_reflns_used 25
_cell_measurement_temperature 296.2
_cell_measurement_theta_max 12.5
_cell_measurement_theta_min 11.0
_cell_volume 2088.5(12)
_computing_cell_refinement 'MSC/AFC Diffractometer Control'
_computing_data_collection 'MSC/AFC Diffractometer Control'
_computing_data_reduction 'teXsan Ver. 1.11'
_computing_publication_material 'teXsan Ver. 1.11'
_computing_structure_refinement 'teXsan Ver. 1.10'
_computing_structure_solution SIR92
_diffrn_measurement_device_type 'Rigaku AFC7R'
_diffrn_measurement_method \w-2\q
_diffrn_radiation_type 'Mo K\a'
_diffrn_radiation_wavelength 0.7107
_diffrn_reflns_av_R_equivalents 0.071
_diffrn_reflns_limit_h_max 0
_diffrn_reflns_limit_h_min -19
_diffrn_reflns_limit_k_max 9
_diffrn_reflns_limit_k_min -1
_diffrn_reflns_limit_l_max 20
_diffrn_reflns_limit_l_min -18
_diffrn_reflns_number 3824
_diffrn_reflns_theta_max 25
_diffrn_standards_decay_% 0.80
_diffrn_standards_interval_count 150
_diffrn_standards_number 3
_exptl_absorpt_coefficient_mu 2.977
_exptl_absorpt_correction_T_max 1.000
_exptl_absorpt_correction_T_min 0.912
_exptl_absorpt_correction_type psi-scan
_exptl_absorpt_process_details '(North, Phillips & Mathews, 1968)'
_exptl_crystal_colour dark-red
_exptl_crystal_density_diffrn 1.894
_exptl_crystal_density_method 'not measured'
_exptl_crystal_description plate
_exptl_crystal_size_max 0.400
_exptl_crystal_size_mid 0.200
_exptl_crystal_size_min 0.100
_refine_diff_density_max 0.64
_refine_diff_density_min -0.51
_refine_ls_extinction_method none
_refine_ls_goodness_of_fit_ref 1.637
_refine_ls_hydrogen_treatment isotopic
_refine_ls_number_parameters 253
_refine_ls_number_reflns 2422
_refine_ls_R_factor_gt 0.0399
_refine_ls_shift/su_max 0.0040
_refine_ls_structure_factor_coef F
_refine_ls_weighting_details 'w = 1/[\s^2^(Fo) + 0.00010|Fo|^2^]'
_refine_ls_weighting_scheme calc
_refine_ls_wR_factor_ref 0.0410
_reflns_number_gt 2422
_reflns_number_total 3824
_reflns_threshold_expression F^2^>2.0\s(F^2^)
_cod_data_source_file ic010826h_8.cif
_cod_data_source_block CpRu(CO)(CCPh)(myu-Se)ZrCp2
_cod_original_cell_volume 2088(1)
_cod_original_formula_sum 'C24 H20 O Ru Se Zr '
_cod_database_code 4320796

loop_
_symmetry_equiv_pos_as_xyz
x,y,z
1/2-x,1/2+y,-z
-x,-y,-z
1/2+x,1/2-y,z

loop_
_atom_site_label
_atom_site_type_symbol
_atom_site_fract_x
_atom_site_fract_y
_atom_site_fract_z
_atom_site_U_iso_or_equiv
_atom_site_adp_type
_atom_site_occupancy
_atom_site_calc_flag
_atom_site_refinement_flags
_atom_site_disorder_assembly
_atom_site_disorder_group
Ru Ru 0.18050(4) 0.89631(8) 0.61290(4) 0.0466(2) Uani 1.00 d . . .
Zr Zr 0.16753(5) 0.78091(9) 0.78454(5) 0.0405(2) Uani 1.00 d . . .
Se Se 0.06365(6) 0.9731(1) 0.66506(6) 0.0596(3) Uani 1.00 d . . .
O O 0.0620(5) 0.6393(10) 0.5021(4) 0.110(3) Uani 1.00 d . . .
C(1) C 0.2506(5) 0.7321(9) 0.6966(5) 0.040(2) Uani 1.00 d . . .
C(2) C 0.2907(5) 0.6411(10) 0.7568(5) 0.053(3) Uani 1.00 d . . .
C(3) C 0.3557(5) 0.5133(9) 0.8024(5) 0.048(2) Uani 1.00 d . . .
C(4) C 0.4026(5) 0.439(1) 0.7598(5) 0.055(3) Uani 1.00 d . . .
C(5) C 0.4634(5) 0.317(1) 0.8002(6) 0.060(3) Uani 1.00 d . . .
C(6) C 0.4793(6) 0.268(1) 0.8812(7) 0.067(3) Uani 1.00 d . . .
C(7) C 0.4360(6) 0.341(1) 0.9244(6) 0.079(4) Uani 1.00 d . . .
C(8) C 0.3745(6) 0.463(1) 0.8862(6) 0.074(3) Uani 1.00 d . . .
C(9) C 0.275(1) 0.973(1) 0.559(1) 0.113(6) Uani 1.00 d . . .
C(10) C 0.192(2) 1.024(3) 0.5048(8) 0.184(10) Uani 1.00 d . . .
C(11) C 0.162(1) 1.131(2) 0.546(2) 0.175(9) Uani 1.00 d . . .
C(12) C 0.229(1) 1.154(1) 0.625(1) 0.103(5) Uani 1.00 d . . .
C(13) C 0.2980(6) 1.058(1) 0.6334(7) 0.071(3) Uani 1.00 d . . .
C(14) C 0.2763(8) 1.009(2) 0.8572(6) 0.082(4) Uani 1.00 d . . .
C(15) C 0.1998(7) 1.048(1) 0.8645(6) 0.069(3) Uani 1.00 d . . .
C(16) C 0.1842(8) 0.939(1) 0.9158(7) 0.080(4) Uani 1.00 d . . .
C(17) C 0.253(1) 0.829(1) 0.9438(6) 0.108(5) Uani 1.00 d . . .
C(18) C 0.3106(7) 0.870(2) 0.9065(9) 0.105(5) Uani 1.00 d . . .
C(19) C 0.121(1) 0.487(1) 0.756(1) 0.096(5) Uani 1.00 d . . .
C(20) C 0.0478(9) 0.572(2) 0.7080(7) 0.092(4) Uani 1.00 d . . .
C(21) C 0.0213(8) 0.649(1) 0.764(2) 0.116(6) Uani 1.00 d . . .
C(22) C 0.079(2) 0.615(3) 0.845(1) 0.150(9) Uani 1.00 d . . .
C(23) C 0.1387(10) 0.515(2) 0.837(1) 0.116(6) Uani 1.00 d . . .
C(24) C 0.1069(6) 0.736(1) 0.5456(6) 0.066(3) Uani 1.00 d . . .

loop_
_atom_site_aniso_label
_atom_site_aniso_U_11
_atom_site_aniso_U_22
_atom_site_aniso_U_33
_atom_site_aniso_U_12
_atom_site_aniso_U_13
_atom_site_aniso_U_23
Ru 0.0430(4) 0.0517(4) 0.0404(4) -0.0059(3) 0.0120(3) 0.0017(3)
Zr 0.0417(4) 0.0380(4) 0.0401(4) 0.0017(4) 0.0150(3) -0.0012(4)
Se 0.0514(5) 0.0699(6) 0.0546(5) 0.0182(5) 0.0185(4) 0.0121(5)
O 0.115(6) 0.116(7) 0.089(5) -0.059(5) 0.032(5) -0.051(5)
C(1) 0.037(4) 0.037(4) 0.045(4) -0.001(4) 0.016(4) 0.013(4)
C(2) 0.054(5) 0.049(5) 0.066(6) -0.007(4) 0.036(5) -0.012(5)
C(3) 0.045(5) 0.044(5) 0.063(5) 0.001(4) 0.030(4) -0.001(4)
C(4) 0.038(5) 0.064(6) 0.064(5) 0.000(4) 0.022(4) -0.009(5)
C(5) 0.041(5) 0.062(6) 0.079(6) -0.003(5) 0.027(5) -0.015(5)
C(6) 0.050(5) 0.054(6) 0.094(7) 0.010(5) 0.028(5) 0.012(5)
C(7) 0.079(7) 0.079(7) 0.085(7) 0.033(6) 0.038(6) 0.031(6)
C(8) 0.080(7) 0.079(7) 0.074(7) 0.034(6) 0.043(6) 0.021(6)
C(9) 0.17(1) 0.085(9) 0.16(1) -0.034(10) 0.14(1) -0.026(10)
C(10) 0.20(2) 0.27(3) 0.037(7) -0.17(2) 0.002(9) 0.02(1)
C(11) 0.069(9) 0.17(2) 0.25(3) 0.02(1) 0.03(1) 0.17(2)
C(12) 0.13(1) 0.039(6) 0.19(1) -0.007(7) 0.11(1) -0.010(8)
C(13) 0.047(6) 0.069(7) 0.085(7) -0.017(5) 0.014(5) 0.016(6)
C(14) 0.081(8) 0.104(9) 0.064(7) -0.057(7) 0.031(6) -0.040(6)
C(15) 0.079(7) 0.038(5) 0.077(7) -0.004(5) 0.017(6) -0.019(5)
C(16) 0.116(9) 0.075(8) 0.069(7) -0.030(7) 0.057(7) -0.037(6)
C(17) 0.18(1) 0.064(8) 0.030(5) 0.013(9) -0.007(7) 0.001(5)
C(18) 0.065(7) 0.12(1) 0.083(9) 0.027(8) -0.021(6) -0.056(9)
C(19) 0.093(10) 0.050(7) 0.18(1) -0.029(7) 0.10(1) -0.038(9)
C(20) 0.081(8) 0.11(1) 0.067(7) -0.061(8) 0.007(6) 0.006(7)
C(21) 0.074(9) 0.060(7) 0.27(2) -0.008(7) 0.12(1) -0.01(1)
C(22) 0.24(2) 0.16(2) 0.11(1) -0.14(2) 0.13(2) -0.06(1)
C(23) 0.10(1) 0.08(1) 0.11(1) -0.038(8) -0.009(9) 0.051(10)
C(24) 0.068(6) 0.082(7) 0.056(5) -0.017(6) 0.033(5) -0.015(5)

loop_
_atom_type_symbol
_atom_type_description
_atom_type_scat_dispersion_real
_atom_type_scat_dispersion_imag
_atom_type_scat_source
C C 0.003 0.002
;International Tables for Crystallography
(1992, Vol. C, Tables 4.2.6.8 and 6.1.1.1)
;
H H 0.000 0.000
;International Tables for Crystallography
(1992, Vol. C, Table 6.1.1.2)
;
O O 0.011 0.006
;International Tables for Crystallography
(1992, Vol. C, Tables 4.2.6.8 and 6.1.1.1)
;
Ru Ru -1.259 0.836
;International Tables for Crystallography
(1992, Vol. C, Tables 4.2.6.8 and 6.1.1.1)
;
Se Se -0.093 2.226
;International Tables for Crystallography
(1992, Vol. C, Tables 4.2.6.8 and 6.1.1.1)
;
Zr Zr -2.967 0.560
;International Tables for Crystallography
(1992, Vol. C, Tables 4.2.6.8 and 6.1.1.1)
;

loop_
_geom_angle_atom_site_label_1
_geom_angle_atom_site_label_2
_geom_angle_atom_site_label_3
_geom_angle
_geom_angle_site_symmetry_1
_geom_angle_site_symmetry_2
_geom_angle_site_symmetry_3
_geom_angle_publ_flag
Zr Ru Se 53.17(3) . . 0_555 yes
Zr Ru C(1) 50.5(2) . . 0_555 yes
Zr Ru C(19) 134.1(7) . . 0_555 yes
Zr Ru C(20) 168.6(6) . . 0_555 yes
Zr Ru C(21) 143.0(5) . . 0_555 yes
Zr Ru C(22) 114.3(3) . . 0_555 yes
Zr Ru C(23) 110.7(4) . . 0_555 yes
Zr Ru C(24) 94.6(3) . . 0_555 yes
Se Ru C(1) 103.3(2) . . 0_555 yes
Se Ru C(19) 89.7(5) . . 0_555 yes
Se Ru C(20) 120.8(8) . . 0_555 yes
Se Ru C(21) 148.3(3) . . 0_555 yes
Se Ru C(22) 121.8(3) . . 0_555 yes
Se Ru C(23) 91.3(3) . . 0_555 yes
Se Ru C(24) 89.8(3) . . 0_555 yes
C(1) Ru C(19) 153.9(5) . . 0_555 yes
C(1) Ru C(20) 135.6(8) . . 0_555 yes
C(1) Ru C(21) 101.2(5) . . 0_555 yes
C(1) Ru C(22) 94.8(3) . . 0_555 yes
C(1) Ru C(23) 120.2(5) . . 0_555 yes
C(1) Ru C(24) 89.7(4) . . 0_555 yes
C(19) Ru C(20) 35.3(7) . . 0_555 yes
C(19) Ru C(21) 60.2(6) . . 0_555 yes
C(19) Ru C(22) 59.3(5) . . 0_555 yes
C(19) Ru C(23) 35.7(6) . . 0_555 yes
C(19) Ru C(24) 113.2(7) . . 0_555 yes
C(20) Ru C(21) 36.4(6) . . 0_555 yes
C(20) Ru C(22) 59.0(5) . . 0_555 yes
C(20) Ru C(23) 58.3(6) . . 0_555 yes
C(20) Ru C(24) 95.0(5) . . 0_555 yes
C(21) Ru C(22) 35.6(4) . . 0_555 yes
C(21) Ru C(23) 58.8(4) . . 0_555 yes
C(21) Ru C(24) 110.3(5) . . 0_555 yes
C(22) Ru C(23) 34.6(4) . . 0_555 yes
C(22) Ru C(24) 145.8(4) . . 0_555 yes
C(23) Ru C(24) 148.9(5) . . 0_555 yes
Ru Zr Se 50.48(3) . . 0_555 yes
Ru Zr C(1) 38.6(2) . . 0_555 yes
Ru Zr C(2) 66.9(2) . . 0_555 yes
Ru Zr C(9) 104.1(4) . . 0_555 yes
Ru Zr C(10) 133.8(5) . . 0_555 yes
Ru Zr C(11) 144.2(4) . . 0_555 yes
Ru Zr C(12) 114.8(5) . . 0_555 yes
Ru Zr C(13) 93.6(2) . . 0_555 yes
Ru Zr C(14) 106.1(4) . . 0_555 yes
Ru Zr C(15) 136.4(4) . . 0_555 yes
Ru Zr C(16) 129.8(3) . . 0_555 yes
Ru Zr C(17) 98.8(3) . . 0_555 yes
Ru Zr C(18) 85.7(2) . . 0_555 yes
Se Zr C(1) 88.8(2) . . 0_555 yes
Se Zr C(2) 117.1(2) . . 0_555 yes
Se Zr C(9) 112.6(5) . . 0_555 yes
Se Zr C(10) 131.2(3) . . 0_555 yes
Se Zr C(11) 110.2(7) . . 0_555 yes
Se Zr C(12) 82.4(4) . . 0_555 yes
Se Zr C(13) 83.6(3) . . 0_555 yes
Se Zr C(14) 123.9(4) . . 0_555 yes
Se Zr C(15) 130.2(3) . . 0_555 yes
Se Zr C(16) 100.1(3) . . 0_555 yes
Se Zr C(17) 79.2(2) . . 0_555 yes
Se Zr C(18) 92.0(3) . . 0_555 yes
C(1) Zr C(2) 28.4(2) . . 0_555 yes
C(1) Zr C(9) 85.8(3) . . 0_555 yes
C(1) Zr C(10) 108.0(6) . . 0_555 yes
C(1) Zr C(11) 136.5(5) . . 0_555 yes
C(1) Zr C(12) 125.7(5) . . 0_555 yes
C(1) Zr C(13) 94.9(4) . . 0_555 yes
C(1) Zr C(14) 89.0(4) . . 0_555 yes
C(1) Zr C(15) 118.3(5) . . 0_555 yes
C(1) Zr C(16) 138.4(3) . . 0_555 yes
C(1) Zr C(17) 115.2(3) . . 0_555 yes
C(1) Zr C(18) 87.7(3) . . 0_555 yes
C(2) Zr C(9) 74.4(3) . . 0_555 yes
C(2) Zr C(10) 86.9(6) . . 0_555 yes
C(2) Zr C(11) 117.9(6) . . 0_555 yes
C(2) Zr C(12) 124.4(3) . . 0_555 yes
C(2) Zr C(13) 96.2(5) . . 0_555 yes
C(2) Zr C(14) 74.8(3) . . 0_555 yes
C(2) Zr C(15) 97.4(5) . . 0_555 yes
C(2) Zr C(16) 126.6(3) . . 0_555 yes
C(2) Zr C(17) 119.1(3) . . 0_555 yes
C(2) Zr C(18) 88.3(4) . . 0_555 yes
C(9) Zr C(10) 30.1(4) . . 0_555 yes
C(9) Zr C(11) 50.9(4) . . 0_555 yes
C(9) Zr C(12) 50.5(3) . . 0_555 yes
C(9) Zr C(13) 30.7(4) . . 0_555 yes
C(9) Zr C(14) 123.1(6) . . 0_555 yes
C(9) Zr C(15) 110.5(5) . . 0_555 yes
C(9) Zr C(16) 125.9(5) . . 0_555 yes
C(9) Zr C(17) 156.8(5) . . 0_555 yes
C(9) Zr C(18) 154.3(6) . . 0_555 yes
C(10) Zr C(11) 30.9(5) . . 0_555 yes
C(10) Zr C(12) 50.3(5) . . 0_555 yes
C(10) Zr C(13) 50.4(4) . . 0_555 yes
C(10) Zr C(14) 102.4(5) . . 0_555 yes
C(10) Zr C(15) 82.0(5) . . 0_555 yes
C(10) Zr C(16) 96.4(6) . . 0_555 yes
C(10) Zr C(17) 127.4(6) . . 0_555 yes
C(10) Zr C(18) 132.8(5) . . 0_555 yes
C(11) Zr C(12) 30.9(5) . . 0_555 yes
C(11) Zr C(13) 51.4(4) . . 0_555 yes
C(11) Zr C(14) 109.3(7) . . 0_555 yes
C(11) Zr C(15) 79.4(6) . . 0_555 yes
C(11) Zr C(16) 78.2(4) . . 0_555 yes
C(11) Zr C(17) 106.9(5) . . 0_555 yes
C(11) Zr C(18) 128.4(4) . . 0_555 yes
C(12) Zr C(13) 31.0(4) . . 0_555 yes
C(12) Zr C(14) 139.0(7) . . 0_555 yes
C(12) Zr C(15) 107.6(7) . . 0_555 yes
C(12) Zr C(16) 95.8(5) . . 0_555 yes
C(12) Zr C(17) 115.4(4) . . 0_555 yes
C(12) Zr C(18) 145.7(5) . . 0_555 yes
C(13) Zr C(14) 152.4(5) . . 0_555 yes
C(13) Zr C(15) 129.4(4) . . 0_555 yes
C(13) Zr C(16) 126.3(4) . . 0_555 yes
C(13) Zr C(17) 144.6(5) . . 0_555 yes
C(13) Zr C(18) 174.8(5) . . 0_555 yes
C(14) Zr C(15) 31.6(4) . . 0_555 yes
C(14) Zr C(16) 52.4(4) . . 0_555 yes
C(14) Zr C(17) 52.0(3) . . 0_555 yes
C(14) Zr C(18) 31.9(4) . . 0_555 yes
C(15) Zr C(16) 31.9(4) . . 0_555 yes
C(15) Zr C(17) 52.0(3) . . 0_555 yes
C(15) Zr C(18) 52.2(4) . . 0_555 yes
C(16) Zr C(17) 31.1(3) . . 0_555 yes
C(16) Zr C(18) 51.7(3) . . 0_555 yes
C(17) Zr C(18) 30.9(3) . . 0_555 yes
Ru Se Zr 76.35(3) . . 0_555 yes
Ru C(1) Zr 91.0(3) . . 0_555 yes
Ru C(1) C(2) 170.9(7) . . 0_555 yes
Zr C(1) C(2) 80.6(5) . . 0_555 yes
Zr C(2) C(1) 71.0(5) . . 0_555 yes
Zr C(2) C(3) 133.7(6) . . 0_555 yes
C(1) C(2) C(3) 154.9(8) . . 0_555 yes
C(2) C(3) C(4) 118.5(7) . . 0_555 yes
C(2) C(3) C(8) 124.2(7) . . 0_555 yes
C(4) C(3) C(8) 117.2(8) . . 0_555 yes
C(3) C(4) C(5) 120.2(8) . . 0_555 yes
C(3) C(4) H(1) 119.9 . . 0_555 no
C(5) C(4) H(1) 119.9 . . 0_555 no
C(4) C(5) C(6) 121.4(8) . . 0_555 yes
C(4) C(5) H(2) 119.3 . . 0_555 no
C(6) C(5) H(2) 119.3 . . 0_555 no
C(5) C(6) C(7) 119.3(8) . . 0_555 yes
C(5) C(6) H(3) 120.4 . . 0_555 no
C(7) C(6) H(3) 120.4 . . 0_555 no
C(6) C(7) C(8) 121.1(9) . . 0_555 yes
C(6) C(7) H(4) 119.5 . . 0_555 no
C(8) C(7) H(4) 119.5 . . 0_555 no
C(3) C(8) C(7) 120.8(9) . . 0_555 yes
C(3) C(8) H(5) 119.6 . . 0_555 no
C(7) C(8) H(5) 119.6 . . 0_555 no
Zr C(9) C(10) 72.8(7) . . 0_555 yes
Zr C(9) C(13) 74.8(6) . . 0_555 yes
Zr C(9) H(6) 125.7 . . 0_555 no
C(10) C(9) C(13) 107(1) . . 0_555 yes
C(10) C(9) H(6) 125.7 . . 0_555 no
C(13) C(9) H(6) 125.7 . . 0_555 no
Zr C(10) C(9) 77.1(7) . . 0_555 yes
Zr C(10) C(11) 75.4(9) . . 0_555 yes
Zr C(10) H(7) 124.1 . . 0_555 no
C(9) C(10) C(11) 110(1) . . 0_555 yes
C(9) C(10) H(7) 124.1 . . 0_555 no
C(11) C(10) H(7) 124.1 . . 0_555 no
Zr C(11) C(10) 73.7(8) . . 0_555 yes
Zr C(11) C(12) 75.6(8) . . 0_555 yes
Zr C(11) H(8) 126.3 . . 0_555 no
C(10) C(11) C(12) 105(1) . . 0_555 yes
C(10) C(11) H(8) 126.3 . . 0_555 no
C(12) C(11) H(8) 126.3 . . 0_555 no
Zr C(12) C(11) 73.5(8) . . 0_555 yes
Zr C(12) C(13) 74.9(6) . . 0_555 yes
Zr C(12) H(9) 125.3 . . 0_555 no
C(11) C(12) C(13) 108(1) . . 0_555 yes
C(11) C(12) H(9) 125.3 . . 0_555 no
C(13) C(12) H(9) 125.3 . . 0_555 no
Zr C(13) C(9) 74.5(6) . . 0_555 yes
Zr C(13) C(12) 74.1(6) . . 0_555 yes
Zr C(13) H(10) 126.2 . . 0_555 no
C(9) C(13) C(12) 106(1) . . 0_555 yes
C(9) C(13) H(10) 126.2 . . 0_555 no
C(12) C(13) H(10) 126.2 . . 0_555 no
Zr C(14) C(15) 73.7(7) . . 0_555 yes
Zr C(14) C(18) 74.6(5) . . 0_555 yes
Zr C(14) H(11) 126.0 . . 0_555 no
C(15) C(14) C(18) 107(1) . . 0_555 yes
C(15) C(14) H(11) 126.0 . . 0_555 no
C(18) C(14) H(11) 126.0 . . 0_555 no
Zr C(15) C(14) 74.7(6) . . 0_555 yes
Zr C(15) C(16) 73.2(5) . . 0_555 yes
Zr C(15) H(12) 125.9 . . 0_555 no
C(14) C(15) C(16) 107(1) . . 0_555 yes
C(14) C(15) H(12) 125.9 . . 0_555 no
C(16) C(15) H(12) 125.9 . . 0_555 no
Zr C(16) C(15) 74.9(6) . . 0_555 yes
Zr C(16) C(17) 75.8(5) . . 0_555 yes
Zr C(16) H(13) 125.2 . . 0_555 no
C(15) C(16) C(17) 108(1) . . 0_555 yes
C(15) C(16) H(13) 125.2 . . 0_555 no
C(17) C(16) H(13) 125.2 . . 0_555 no
Zr C(17) C(16) 73.1(5) . . 0_555 yes
Zr C(17) C(18) 75.2(6) . . 0_555 yes
Zr C(17) H(14) 125.1 . . 0_555 no
C(16) C(17) C(18) 109.2(10) . . 0_555 yes
C(16) C(17) H(14) 125.1 . . 0_555 no
C(18) C(17) H(14) 125.1 . . 0_555 no
Zr C(18) C(14) 73.5(6) . . 0_555 yes
Zr C(18) C(17) 73.9(5) . . 0_555 yes
Zr C(18) H(15) 125.8 . . 0_555 no
C(14) C(18) C(17) 107(1) . . 0_555 yes
C(14) C(18) H(15) 125.8 . . 0_555 no
C(17) C(18) H(15) 125.8 . . 0_555 no
Ru C(19) C(20) 71(1) . . 0_555 yes
Ru C(19) C(23) 74.1(8) . . 0_555 yes
Ru C(19) H(16) 126.4 . . 0_555 no
C(20) C(19) C(23) 106(1) . . 0_555 yes
C(20) C(19) H(16) 126.4 . . 0_555 no
C(23) C(19) H(16) 126.4 . . 0_555 no
Ru C(20) C(19) 73(1) . . 0_555 yes
Ru C(20) C(21) 71.9(8) . . 0_555 yes
Ru C(20) H(17) 125.1 . . 0_555 no
C(19) C(20) C(21) 109(1) . . 0_555 yes
C(19) C(20) H(17) 125.1 . . 0_555 no
C(21) C(20) H(17) 125.1 . . 0_555 no
Ru C(21) C(20) 71.8(8) . . 0_555 yes
Ru C(21) C(22) 75.0(6) . . 0_555 yes
Ru C(21) H(18) 126.2 . . 0_555 no
C(20) C(21) C(22) 106(1) . . 0_555 yes
C(20) C(21) H(18) 126.2 . . 0_555 no
C(22) C(21) H(18) 126.2 . . 0_555 no
Ru C(22) C(21) 69.4(6) . . 0_555 yes
Ru C(22) C(23) 72.5(6) . . 0_555 yes
Ru C(22) H(19) 126.1 . . 0_555 no
C(21) C(22) C(23) 107(1) . . 0_555 yes
C(21) C(22) H(19) 126.1 . . 0_555 no
C(23) C(22) H(19) 126.1 . . 0_555 no
Ru C(23) C(19) 70.2(9) . . 0_555 yes
Ru C(23) C(22) 72.9(6) . . 0_555 yes
Ru C(23) H(20) 125.4 . . 0_555 no
C(19) C(23) C(22) 109(1) . . 0_555 yes
C(19) C(23) H(20) 125.4 . . 0_555 no
C(22) C(23) H(20) 125.4 . . 0_555 no
Ru C(24) O 177.8(9) . . 0_555 yes

loop_
_geom_bond_atom_site_label_1
_geom_bond_atom_site_label_2
_geom_bond_distance
_geom_bond_site_symmetry_1
_geom_bond_site_symmetry_2
_geom_bond_publ_flag
Ru Zr 3.1420(9) . . yes
Ru Se 2.494(1) . . yes
Ru C(1) 1.959(7) . . yes
Ru C(19) 2.20(2) . . yes
Ru C(20) 2.18(1) . . yes
Ru C(21) 2.18(1) . . yes
Ru C(22) 2.252(8) . . yes
Ru C(23) 2.25(1) . . yes
Ru C(24) 1.842(10) . . yes
Zr Se 2.588(1) . . yes
Zr C(1) 2.424(7) . . yes
Zr C(2) 2.529(8) . . yes
Zr C(9) 2.530(10) . . yes
Zr C(10) 2.48(1) . . yes
Zr C(11) 2.50(1) . . yes
Zr C(12) 2.52(1) . . yes
Zr C(13) 2.533(9) . . yes
Zr C(14) 2.526(10) . . yes
Zr C(15) 2.513(9) . . yes
Zr C(16) 2.491(8) . . yes
Zr C(17) 2.524(8) . . yes
Zr C(18) 2.539(9) . . yes
O C(24) 1.128(9) . . yes
C(1) C(2) 1.220(10) . . yes
C(2) C(3) 1.47(1) . . yes
C(3) C(4) 1.39(1) . . yes
C(3) C(8) 1.39(1) . . yes
C(4) C(5) 1.39(1) . . yes
C(4) H(1) 0.970 . . no
C(5) C(6) 1.35(1) . . yes
C(5) H(2) 0.970 . . no
C(6) C(7) 1.35(1) . . yes
C(6) H(3) 0.970 . . no
C(7) C(8) 1.38(1) . . yes
C(7) H(4) 0.970 . . no
C(8) H(5) 0.970 . . no
C(9) C(10) 1.30(2) . . yes
C(9) C(13) 1.34(2) . . yes
C(9) H(6) 0.970 . . no
C(10) C(11) 1.33(2) . . yes
C(10) H(7) 0.970 . . no
C(11) C(12) 1.34(2) . . yes
C(11) H(8) 0.970 . . no
C(12) C(13) 1.35(2) . . yes
C(12) H(9) 0.970 . . no
C(13) H(10) 0.970 . . no
C(14) C(15) 1.37(2) . . yes
C(14) C(18) 1.39(2) . . yes
C(14) H(11) 0.970 . . no
C(15) C(16) 1.38(2) . . yes
C(15) H(12) 0.970 . . no
C(16) C(17) 1.34(1) . . yes
C(16) H(13) 0.970 . . no
C(17) C(18) 1.35(1) . . yes
C(17) H(14) 0.970 . . no
C(18) H(15) 0.970 . . no
C(19) C(20) 1.33(3) . . yes
C(19) C(23) 1.36(2) . . yes
C(19) H(16) 0.970 . . no
C(20) C(21) 1.36(2) . . yes
C(20) H(17) 0.970 . . no
C(21) C(22) 1.36(1) . . yes
C(21) H(18) 0.970 . . no
C(22) C(23) 1.34(1) . . yes
C(22) H(19) 0.970 . . no
C(23) H(20) 0.970 . . no

loop_
_geom_contact_atom_site_label_1
_geom_contact_atom_site_label_2
_geom_contact_distance
_geom_contact_site_symmetry_1
_geom_contact_site_symmetry_2
_geom_contact_publ_flag
Ru Zr 3.1420(9) . . ?
Zr Se 2.588(1) . . ?
Zr C(2) 2.529(8) . . ?
Zr C(9) 2.530(10) . . ?
Zr C(12) 2.52(1) . . ?
Zr C(13) 2.533(9) . . ?
Zr C(14) 2.526(10) . . ?
Zr C(15) 2.513(9) . . ?
Zr C(17) 2.524(8) . . ?
Zr C(18) 2.539(9) . . ?
O O 3.05(1) . 3_676 ?
O C(21) 3.52(1) . 2_546 ?

loop_
_geom_torsion_atom_site_label_1
_geom_torsion_atom_site_label_2
_geom_torsion_atom_site_label_3
_geom_torsion_atom_site_label_4
_geom_torsion
_geom_torsion_site_symmetry_1
_geom_torsion_site_symmetry_2
_geom_torsion_site_symmetry_3
_geom_torsion_site_symmetry_4
_geom_torsion_publ_flag
Ru Zr C(1) C(2) 176.6(7) 0_555 77_1 5_555 55_5 yes
Ru Zr C(2) C(1) -2.3(4) 0_555 77_1 5_555 55_5 yes
Ru Zr C(2) C(3) -177.7(8) 0_555 77_1 5_555 55_5 yes
Ru Zr C(9) C(10) 172(1) 0_555 77_1 5_555 55_5 yes
Ru Zr C(9) C(13) -72.8(9) 0_555 77_1 5_555 55_5 yes
Ru Zr C(10) C(9) -10(1) 0_555 77_1 5_555 55_5 yes
Ru Zr C(10) C(11) -125(1) 0_555 77_1 5_555 55_5 yes
Ru Zr C(11) C(10) 89(1) 0_555 77_1 5_555 55_5 yes
Ru Zr C(11) C(12) -22(2) 0_555 77_1 5_555 55_5 yes
Ru Zr C(12) C(11) 165(1) 0_555 77_1 5_555 55_5 yes
Ru Zr C(12) C(13) 50(1) 0_555 77_1 5_555 55_5 yes
Ru Zr C(13) C(9) 111.8(10) 0_555 77_1 5_555 55_5 yes
Ru Zr C(13) C(12) -135(1) 0_555 77_1 5_555 55_5 yes
Ru Zr C(14) C(15) 165.8(8) 0_555 77_1 5_555 55_5 yes
Ru Zr C(14) C(18) 52.4(8) 0_555 77_1 5_555 55_5 yes
Ru Zr C(15) C(14) -20(1) 0_555 77_1 5_555 55_5 yes
Ru Zr C(15) C(16) 94(1) 0_555 77_1 5_555 55_5 yes
Ru Zr C(16) C(15) -116.4(9) 0_555 77_1 5_555 55_5 yes
Ru Zr C(16) C(17) -2.4(9) 0_555 77_1 5_555 55_5 yes
Ru Zr C(17) C(16) 178.1(7) 0_555 77_1 5_555 55_5 yes
Ru Zr C(17) C(18) -66.1(7) 0_555 77_1 5_555 55_5 yes
Ru Zr C(18) C(14) -130.3(8) 0_555 77_1 5_555 55_5 yes
Ru Zr C(18) C(17) 115.1(7) 0_555 77_1 5_555 55_5 yes
Ru Se Zr C(1) -4.9(2) 0_555 77_1 5_555 55_5 yes
Ru Se Zr C(2) -6.4(2) 0_555 77_1 5_555 55_5 yes
Ru Se Zr C(9) -89.9(3) 0_555 77_1 5_555 55_5 yes
Ru Se Zr C(10) -118.0(8) 0_555 77_1 5_555 55_5 yes
Ru Se Zr C(11) -144.8(4) 0_555 77_1 5_555 55_5 yes
Ru Se Zr C(12) -131.2(4) 0_555 77_1 5_555 55_5 yes
Ru Se Zr C(13) -100.0(4) 0_555 77_1 5_555 55_5 yes
Ru Se Zr C(14) 83.0(4) 0_555 77_1 5_555 55_5 yes
Ru Se Zr C(15) 122.2(5) 0_555 77_1 5_555 55_5 yes
Ru Se Zr C(16) 134.2(2) 0_555 77_1 5_555 55_5 yes
Ru Se Zr C(17) 111.0(3) 0_555 77_1 5_555 55_5 yes
Ru Se Zr C(18) 82.7(3) 0_555 77_1 5_555 55_5 yes
Ru C(1) Zr Se 6.1(2) 0_555 77_1 5_555 55_5 yes
Ru C(1) Zr C(2) -176.6(7) 0_555 77_1 5_555 55_5 yes
Ru C(1) Zr C(9) 118.9(5) 0_555 77_1 5_555 55_5 yes
Ru C(1) Zr C(10) 139.4(4) 0_555 77_1 5_555 55_5 yes
Ru C(1) Zr C(11) 124.7(9) 0_555 77_1 5_555 55_5 yes
Ru C(1) Zr C(12) 85.8(5) 0_555 77_1 5_555 55_5 yes
Ru C(1) Zr C(13) 89.5(4) 0_555 77_1 5_555 55_5 yes
Ru C(1) Zr C(14) -117.9(4) 0_555 77_1 5_555 55_5 yes
Ru C(1) Zr C(15) -130.1(3) 0_555 77_1 5_555 55_5 yes
Ru C(1) Zr C(16) -97.7(5) 0_555 77_1 5_555 55_5 yes
Ru C(1) Zr C(17) -71.4(3) 0_555 77_1 5_555 55_5 yes
Ru C(1) Zr C(18) -86.0(4) 0_555 77_1 5_555 55_5 yes
Ru C(1) C(2) Zr 22(4) 0_555 77_1 5_555 55_5 yes
Ru C(1) C(2) C(3) -165(2) 0_555 77_1 5_555 55_5 yes
Ru C(19) C(20) C(21) -62(1) 0_555 77_1 5_555 55_5 yes
Ru C(19) C(23) C(22) 62.9(9) 0_555 77_1 5_555 55_5 yes
Ru C(20) C(19) C(23) 66(1) 0_555 77_1 5_555 55_5 yes
Ru C(20) C(21) C(22) -67.4(8) 0_555 77_1 5_555 55_5 yes
Ru C(21) C(20) C(19) 63(1) 0_555 77_1 5_555 55_5 yes
Ru C(21) C(22) C(23) -62.8(8) 0_555 77_1 5_555 55_5 yes
Ru C(22) C(21) C(20) 65(1) 0_555 77_1 5_555 55_5 yes
Ru C(22) C(23) C(19) -61(1) 0_555 77_1 5_555 55_5 yes
Ru C(23) C(19) C(20) -64(1) 0_555 77_1 5_555 55_5 yes
Ru C(23) C(22) C(21) 60.8(8) 0_555 77_1 5_555 55_5 yes
Zr Ru C(1) C(2) -21(4) 0_555 77_1 5_555 55_5 yes
Zr Ru C(19) C(20) 173(1) 0_555 77_1 5_555 55_5 yes
Zr Ru C(19) C(23) 59(1) 0_555 77_1 5_555 55_5 yes
Zr Ru C(20) C(19) -23(4) 0_555 77_1 5_555 55_5 yes
Zr Ru C(20) C(21) 94(3) 0_555 77_1 5_555 55_5 yes
Zr Ru C(21) C(20) -160(1) 0_555 77_1 5_555 55_5 yes
Zr Ru C(21) C(22) -47(1) 0_555 77_1 5_555 55_5 yes
Zr Ru C(22) C(21) 151.1(8) 0_555 77_1 5_555 55_5 yes
Zr Ru C(22) C(23) -91.6(8) 0_555 77_1 5_555 55_5 yes
Zr Ru C(23) C(19) -138(1) 0_555 77_1 5_555 55_5 yes
Zr Ru C(23) C(22) 103.1(7) 0_555 77_1 5_555 55_5 yes
Zr Ru C(24) O 176(24) 0_555 77_1 5_555 55_5 yes
Zr Se Ru C(1) 6.3(2) 0_555 77_1 5_555 55_5 yes
Zr Se Ru C(19) -150.9(6) 0_555 77_1 5_555 55_5 yes
Zr Se Ru C(20) -168.4(5) 0_555 77_1 5_555 55_5 yes
Zr Se Ru C(21) -133.4(10) 0_555 77_1 5_555 55_5 yes
Zr Se Ru C(22) -98.1(3) 0_555 77_1 5_555 55_5 yes
Zr Se Ru C(23) -115.2(4) 0_555 77_1 5_555 55_5 yes
Zr Se Ru C(24) 95.9(3) 0_555 77_1 5_555 55_5 yes
Zr C(1) Ru Se -6.5(2) 0_555 77_1 5_555 55_5 yes
Zr C(1) Ru C(19) 111(1) 0_555 77_1 5_555 55_5 yes
Zr C(1) Ru C(20) 167.0(7) 0_555 77_1 5_555 55_5 yes
Zr C(1) Ru C(21) 153.2(4) 0_555 77_1 5_555 55_5 yes
Zr C(1) Ru C(22) 117.8(4) 0_555 77_1 5_555 55_5 yes
Zr C(1) Ru C(23) 92.9(4) 0_555 77_1 5_555 55_5 yes
Zr C(1) Ru C(24) -96.2(3) 0_555 77_1 5_555 55_5 yes
Zr C(1) C(2) C(3) 172(1) 0_555 77_1 5_555 55_5 yes
Zr C(2) C(3) C(4) 166.5(6) 0_555 77_1 5_555 55_5 yes
Zr C(2) C(3) C(8) -14(1) 0_555 77_1 5_555 55_5 yes
Zr C(9) C(10) C(11) 68(1) 0_555 77_1 5_555 55_5 yes
Zr C(9) C(13) C(12) -67.8(8) 0_555 77_1 5_555 55_5 yes
Zr C(10) C(9) C(13) -67.1(8) 0_555 77_1 5_555 55_5 yes
Zr C(10) C(11) C(12) 69(1) 0_555 77_1 5_555 55_5 yes
Zr C(11) C(10) C(9) -69(1) 0_555 77_1 5_555 55_5 yes
Zr C(11) C(12) C(13) 67.2(9) 0_555 77_1 5_555 55_5 yes
Zr C(12) C(11) C(10) -67(1) 0_555 77_1 5_555 55_5 yes
Zr C(12) C(13) C(9) 68.0(7) 0_555 77_1 5_555 55_5 yes
Zr C(13) C(9) C(10) 65.8(9) 0_555 77_1 5_555 55_5 yes
Zr C(13) C(12) C(11) -66.3(10) 0_555 77_1 5_555 55_5 yes
Zr C(14) C(15) C(16) -66.4(8) 0_555 77_1 5_555 55_5 yes
Zr C(14) C(18) C(17) 66.5(7) 0_555 77_1 5_555 55_5 yes
Zr C(15) C(14) C(18) 67.7(7) 0_555 77_1 5_555 55_5 yes
Zr C(15) C(16) C(17) -69.1(7) 0_555 77_1 5_555 55_5 yes
Zr C(16) C(15) C(14) 67.4(8) 0_555 77_1 5_555 55_5 yes
Zr C(16) C(17) C(18) -67.1(7) 0_555 77_1 5_555 55_5 yes
Zr C(17) C(16) C(15) 68.5(7) 0_555 77_1 5_555 55_5 yes
Zr C(17) C(18) C(14) -66.3(7) 0_555 77_1 5_555 55_5 yes
Zr C(18) C(14) C(15) -67.1(8) 0_555 77_1 5_555 55_5 yes
Zr C(18) C(17) C(16) 65.8(7) 0_555 77_1 5_555 55_5 yes
Se Ru Zr C(1) 172.1(3) 0_555 77_1 5_555 55_5 yes
Se Ru Zr C(2) 173.9(2) 0_555 77_1 5_555 55_5 yes
Se Ru Zr C(9) 107.9(4) 0_555 77_1 5_555 55_5 yes
Se Ru Zr C(10) 113.1(5) 0_555 77_1 5_555 55_5 yes
Se Ru Zr C(11) 67(1) 0_555 77_1 5_555 55_5 yes
Se Ru Zr C(12) 55.2(3) 0_555 77_1 5_555 55_5 yes
Se Ru Zr C(13) 78.6(4) 0_555 77_1 5_555 55_5 yes
Se Ru Zr C(14) -121.0(3) 0_555 77_1 5_555 55_5 yes
Se Ru Zr C(15) -110.2(5) 0_555 77_1 5_555 55_5 yes
Se Ru Zr C(16) -66.9(4) 0_555 77_1 5_555 55_5 yes
Se Ru Zr C(17) -68.1(2) 0_555 77_1 5_555 55_5 yes
Se Ru Zr C(18) -96.2(3) 0_555 77_1 5_555 55_5 yes
Se Ru C(1) C(2) -28(4) 0_555 77_1 5_555 55_5 yes
Se Ru C(19) C(20) -153(1) 0_555 77_1 5_555 55_5 yes
Se Ru C(19) C(23) 92(1) 0_555 77_1 5_555 55_5 yes
Se Ru C(20) C(19) 31(1) 0_555 77_1 5_555 55_5 yes
Se Ru C(20) C(21) 149(1) 0_555 77_1 5_555 55_5 yes
Se Ru C(21) C(20) -56(1) 0_555 77_1 5_555 55_5 yes
Se Ru C(21) C(22) 57(1) 0_555 77_1 5_555 55_5 yes
Se Ru C(22) C(21) -148.5(8) 0_555 77_1 5_555 55_5 yes
Se Ru C(22) C(23) -31.2(9) 0_555 77_1 5_555 55_5 yes
Se Ru C(23) C(19) -87(1) 0_555 77_1 5_555 55_5 yes
Se Ru C(23) C(22) 153.9(8) 0_555 77_1 5_555 55_5 yes
Se Ru C(24) O 123(24) 0_555 77_1 5_555 55_5 yes
Se Zr Ru C(1) -172.1(3) 0_555 77_1 5_555 55_5 yes
Se Zr Ru C(19) 42.7(7) 0_555 77_1 5_555 55_5 yes
Se Zr Ru C(20) 61(3) 0_555 77_1 5_555 55_5 yes
Se Zr Ru C(21) 140.5(5) 0_555 77_1 5_555 55_5 yes
Se Zr Ru C(22) 112.6(3) 0_555 77_1 5_555 55_5 yes
Se Zr Ru C(23) 75.3(4) 0_555 77_1 5_555 55_5 yes
Se Zr Ru C(24) -86.2(3) 0_555 77_1 5_555 55_5 yes
Se Zr C(1) C(2) -177.3(5) 0_555 77_1 5_555 55_5 yes
Se Zr C(2) C(1) 3.0(6) 0_555 77_1 5_555 55_5 yes
Se Zr C(2) C(3) -172.4(6) 0_555 77_1 5_555 55_5 yes
Se Zr C(9) C(10) -134(1) 0_555 77_1 5_555 55_5 yes
Se Zr C(9) C(13) -20(1) 0_555 77_1 5_555 55_5 yes
Se Zr C(10) C(9) 60(1) 0_555 77_1 5_555 55_5 yes
Se Zr C(10) C(11) -55(1) 0_555 77_1 5_555 55_5 yes
Se Zr C(11) C(10) 138(1) 0_555 77_1 5_555 55_5 yes
Se Zr C(11) C(12) 27(1) 0_555 77_1 5_555 55_5 yes
Se Zr C(12) C(11) -154(1) 0_555 77_1 5_555 55_5 yes
Se Zr C(12) C(13) 90(1) 0_555 77_1 5_555 55_5 yes
Se Zr C(13) C(9) 161(1) 0_555 77_1 5_555 55_5 yes
Se Zr C(13) C(12) -85(1) 0_555 77_1 5_555 55_5 yes
Se Zr C(14) C(15) 112.9(10) 0_555 77_1 5_555 55_5 yes
Se Zr C(14) C(18) -0.5(10) 0_555 77_1 5_555 55_5 yes
Se Zr C(15) C(14) -91(1) 0_555 77_1 5_555 55_5 yes
Se Zr C(15) C(16) 22(1) 0_555 77_1 5_555 55_5 yes
Se Zr C(16) C(15) -162.5(8) 0_555 77_1 5_555 55_5 yes
Se Zr C(16) C(17) -48.5(7) 0_555 77_1 5_555 55_5 yes
Se Zr C(17) C(16) 131.4(8) 0_555 77_1 5_555 55_5 yes
Se Zr C(17) C(18) -112.8(7) 0_555 77_1 5_555 55_5 yes
Se Zr C(18) C(14) 179.6(8) 0_555 77_1 5_555 55_5 yes
Se Zr C(18) C(17) 65.0(7) 0_555 77_1 5_555 55_5 yes
O C(24) Ru C(1) -133(24) 0_555 77_1 5_555 55_5 yes
O C(24) Ru C(19) 33(24) 0_555 77_1 5_555 55_5 yes
O C(24) Ru C(20) 2(24) 0_555 77_1 5_555 55_5 yes
O C(24) Ru C(21) -31(24) 0_555 77_1 5_555 55_5 yes
O C(24) Ru C(22) -35(24) 0_555 77_1 5_555 55_5 yes
O C(24) Ru C(23) 31(24) 0_555 77_1 5_555 55_5 yes
C(1) Ru Zr C(2) 1.8(3) 0_555 77_1 5_555 55_5 yes
C(1) Ru Zr C(9) -64.2(4) 0_555 77_1 5_555 55_5 yes
C(1) Ru Zr C(10) -59.0(6) 0_555 77_1 5_555 55_5 yes
C(1) Ru Zr C(11) -104(1) 0_555 77_1 5_555 55_5 yes
C(1) Ru Zr C(12) -116.9(4) 0_555 77_1 5_555 55_5 yes
C(1) Ru Zr C(13) -93.5(5) 0_555 77_1 5_555 55_5 yes
C(1) Ru Zr C(14) 66.9(4) 0_555 77_1 5_555 55_5 yes
C(1) Ru Zr C(15) 77.7(6) 0_555 77_1 5_555 55_5 yes
C(1) Ru Zr C(16) 121.1(5) 0_555 77_1 5_555 55_5 yes
C(1) Ru Zr C(17) 119.8(4) 0_555 77_1 5_555 55_5 yes
C(1) Ru Zr C(18) 91.7(4) 0_555 77_1 5_555 55_5 yes
C(1) Ru C(19) C(20) 85(2) 0_555 77_1 5_555 55_5 yes
C(1) Ru C(19) C(23) -28(2) 0_555 77_1 5_555 55_5 yes
C(1) Ru C(20) C(19) -141(1) 0_555 77_1 5_555 55_5 yes
C(1) Ru C(20) C(21) -23(1) 0_555 77_1 5_555 55_5 yes
C(1) Ru C(21) C(20) 163(1) 0_555 77_1 5_555 55_5 yes
C(1) Ru C(21) C(22) -82.5(8) 0_555 77_1 5_555 55_5 yes
C(1) Ru C(22) C(21) 102.6(9) 0_555 77_1 5_555 55_5 yes
C(1) Ru C(22) C(23) -140.1(9) 0_555 77_1 5_555 55_5 yes
C(1) Ru C(23) C(19) 166(1) 0_555 77_1 5_555 55_5 yes
C(1) Ru C(23) C(22) 47.6(9) 0_555 77_1 5_555 55_5 yes
C(1) Zr Ru C(19) -145.3(7) 0_555 77_1 5_555 55_5 yes
C(1) Zr Ru C(20) -126(3) 0_555 77_1 5_555 55_5 yes
C(1) Zr Ru C(21) -47.4(6) 0_555 77_1 5_555 55_5 yes
C(1) Zr Ru C(22) -75.3(4) 0_555 77_1 5_555 55_5 yes
C(1) Zr Ru C(23) -112.6(5) 0_555 77_1 5_555 55_5 yes
C(1) Zr Ru C(24) 85.8(4) 0_555 77_1 5_555 55_5 yes
C(1) Zr C(2) C(3) -175(1) 0_555 77_1 5_555 55_5 yes
C(1) Zr C(9) C(10) 138(1) 0_555 77_1 5_555 55_5 yes
C(1) Zr C(9) C(13) -107(1) 0_555 77_1 5_555 55_5 yes
C(1) Zr C(10) C(9) -44(1) 0_555 77_1 5_555 55_5 yes
C(1) Zr C(10) C(11) -160(1) 0_555 77_1 5_555 55_5 yes
C(1) Zr C(11) C(10) 28(1) 0_555 77_1 5_555 55_5 yes
C(1) Zr C(11) C(12) -83(1) 0_555 77_1 5_555 55_5 yes
C(1) Zr C(12) C(11) 122(1) 0_555 77_1 5_555 55_5 yes
C(1) Zr C(12) C(13) 7(1) 0_555 77_1 5_555 55_5 yes
C(1) Zr C(13) C(9) 73.2(10) 0_555 77_1 5_555 55_5 yes
C(1) Zr C(13) C(12) -174(1) 0_555 77_1 5_555 55_5 yes
C(1) Zr C(14) C(15) -159.3(9) 0_555 77_1 5_555 55_5 yes
C(1) Zr C(14) C(18) 87.3(8) 0_555 77_1 5_555 55_5 yes
C(1) Zr C(15) C(14) 23(1) 0_555 77_1 5_555 55_5 yes
C(1) Zr C(15) C(16) 137.8(8) 0_555 77_1 5_555 55_5 yes
C(1) Zr C(16) C(15) -62(1) 0_555 77_1 5_555 55_5 yes
C(1) Zr C(16) C(17) 51(1) 0_555 77_1 5_555 55_5 yes
C(1) Zr C(17) C(16) -145.2(7) 0_555 77_1 5_555 55_5 yes
C(1) Zr C(17) C(18) -29.4(8) 0_555 77_1 5_555 55_5 yes
C(1) Zr C(18) C(14) -91.7(8) 0_555 77_1 5_555 55_5 yes
C(1) Zr C(18) C(17) 153.6(7) 0_555 77_1 5_555 55_5 yes
C(1) C(2) Zr C(9) 110.8(7) 0_555 77_1 5_555 55_5 yes
C(1) C(2) Zr C(10) 138.6(6) 0_555 77_1 5_555 55_5 yes
C(1) C(2) Zr C(11) 138.2(7) 0_555 77_1 5_555 55_5 yes
C(1) C(2) Zr C(12) 102.8(8) 0_555 77_1 5_555 55_5 yes
C(1) C(2) Zr C(13) 88.9(6) 0_555 77_1 5_555 55_5 yes
C(1) C(2) Zr C(14) -117.7(7) 0_555 77_1 5_555 55_5 yes
C(1) C(2) Zr C(15) -139.9(6) 0_555 77_1 5_555 55_5 yes
C(1) C(2) Zr C(16) -125.7(6) 0_555 77_1 5_555 55_5 yes
C(1) C(2) Zr C(17) -89.6(6) 0_555 77_1 5_555 55_5 yes
C(1) C(2) Zr C(18) -88.4(6) 0_555 77_1 5_555 55_5 yes
C(1) C(2) C(3) C(4) -3(2) 0_555 77_1 5_555 55_5 yes
C(1) C(2) C(3) C(8) 176(1) 0_555 77_1 5_555 55_5 yes
C(2) Zr Ru C(19) -143.5(7) 0_555 77_1 5_555 55_5 yes
C(2) Zr Ru C(20) -124(3) 0_555 77_1 5_555 55_5 yes
C(2) Zr Ru C(21) -45.6(6) 0_555 77_1 5_555 55_5 yes
C(2) Zr Ru C(22) -73.5(4) 0_555 77_1 5_555 55_5 yes
C(2) Zr Ru C(23) -110.8(5) 0_555 77_1 5_555 55_5 yes
C(2) Zr Ru C(24) 87.6(4) 0_555 77_1 5_555 55_5 yes
C(2) Zr C(9) C(10) 111(1) 0_555 77_1 5_555 55_5 yes
C(2) Zr C(9) C(13) -133(1) 0_555 77_1 5_555 55_5 yes
C(2) Zr C(10) C(9) -63(1) 0_555 77_1 5_555 55_5 yes
C(2) Zr C(10) C(11) -179(1) 0_555 77_1 5_555 55_5 yes
C(2) Zr C(11) C(10) 0(1) 0_555 77_1 5_555 55_5 yes
C(2) Zr C(11) C(12) -111(1) 0_555 77_1 5_555 55_5 yes
C(2) Zr C(12) C(11) 87(1) 0_555 77_1 5_555 55_5 yes
C(2) Zr C(12) C(13) -27(1) 0_555 77_1 5_555 55_5 yes
C(2) Zr C(13) C(9) 44(1) 0_555 77_1 5_555 55_5 yes
C(2) Zr C(13) C(12) 157(1) 0_555 77_1 5_555 55_5 yes
C(2) Zr C(14) C(15) -134.3(10) 0_555 77_1 5_555 55_5 yes
C(2) Zr C(14) C(18) 112.3(9) 0_555 77_1 5_555 55_5 yes
C(2) Zr C(15) C(14) 44.1(9) 0_555 77_1 5_555 55_5 yes
C(2) Zr C(15) C(16) 158.2(8) 0_555 77_1 5_555 55_5 yes
C(2) Zr C(16) C(15) -27(1) 0_555 77_1 5_555 55_5 yes
C(2) Zr C(16) C(17) 86.7(8) 0_555 77_1 5_555 55_5 yes
C(2) Zr C(17) C(16) -113.5(8) 0_555 77_1 5_555 55_5 yes
C(2) Zr C(17) C(18) 2.4(8) 0_555 77_1 5_555 55_5 yes
C(2) Zr C(18) C(14) -63.3(8) 0_555 77_1 5_555 55_5 yes
C(2) Zr C(18) C(17) -177.9(7) 0_555 77_1 5_555 55_5 yes
C(2) C(1) Ru C(19) 89(4) 0_555 77_1 5_555 55_5 yes
C(2) C(1) Ru C(20) 145(4) 0_555 77_1 5_555 55_5 yes
C(2) C(1) Ru C(21) 131(4) 0_555 77_1 5_555 55_5 yes
C(2) C(1) Ru C(22) 96(4) 0_555 77_1 5_555 55_5 yes
C(2) C(1) Ru C(23) 71(4) 0_555 77_1 5_555 55_5 yes
C(2) C(1) Ru C(24) -117(4) 0_555 77_1 5_555 55_5 yes
C(2) C(1) Zr C(9) -64.6(7) 0_555 77_1 5_555 55_5 yes
C(2) C(1) Zr C(10) -44.0(6) 0_555 77_1 5_555 55_5 yes
C(2) C(1) Zr C(11) -58(1) 0_555 77_1 5_555 55_5 yes
C(2) C(1) Zr C(12) -97.6(7) 0_555 77_1 5_555 55_5 yes
C(2) C(1) Zr C(13) -93.9(6) 0_555 77_1 5_555 55_5 yes
C(2) C(1) Zr C(14) 58.7(6) 0_555 77_1 5_555 55_5 yes
C(2) C(1) Zr C(15) 46.5(6) 0_555 77_1 5_555 55_5 yes
C(2) C(1) Zr C(16) 78.8(7) 0_555 77_1 5_555 55_5 yes
C(2) C(1) Zr C(17) 105.2(5) 0_555 77_1 5_555 55_5 yes
C(2) C(1) Zr C(18) 90.6(6) 0_555 77_1 5_555 55_5 yes
C(2) C(3) C(4) C(5) -179.0(7) 0_555 77_1 5_555 55_5 yes
C(2) C(3) C(8) C(7) 179.5(9) 0_555 77_1 5_555 55_5 yes
C(3) C(2) Zr C(9) -64.6(9) 0_555 77_1 5_555 55_5 yes
C(3) C(2) Zr C(10) -36.8(8) 0_555 77_1 5_555 55_5 yes
C(3) C(2) Zr C(11) -37.1(9) 0_555 77_1 5_555 55_5 yes
C(3) C(2) Zr C(12) -72.6(10) 0_555 77_1 5_555 55_5 yes
C(3) C(2) Zr C(13) -86.4(8) 0_555 77_1 5_555 55_5 yes
C(3) C(2) Zr C(14) 67.0(8) 0_555 77_1 5_555 55_5 yes
C(3) C(2) Zr C(15) 44.7(8) 0_555 77_1 5_555 55_5 yes
C(3) C(2) Zr C(16) 58.9(8) 0_555 77_1 5_555 55_5 yes
C(3) C(2) Zr C(17) 95.0(8) 0_555 77_1 5_555 55_5 yes
C(3) C(2) Zr C(18) 96.3(8) 0_555 77_1 5_555 55_5 yes
C(3) C(4) C(5) C(6) 0(1) 0_555 77_1 5_555 55_5 yes
C(3) C(8) C(7) C(6) 0(1) 0_555 77_1 5_555 55_5 yes
C(4) C(3) C(8) C(7) -1(1) 0_555 77_1 5_555 55_5 yes
C(4) C(5) C(6) C(7) 0(1) 0_555 77_1 5_555 55_5 yes
C(5) C(4) C(3) C(8) 1(1) 0_555 77_1 5_555 55_5 yes
C(5) C(6) C(7) C(8) 1(1) 0_555 77_1 5_555 55_5 yes
C(9) Zr Ru C(19) 150.5(8) 0_555 77_1 5_555 55_5 yes
C(9) Zr Ru C(20) 169(3) 0_555 77_1 5_555 55_5 yes
C(9) Zr Ru C(21) -111.6(6) 0_555 77_1 5_555 55_5 yes
C(9) Zr Ru C(22) -139.5(5) 0_555 77_1 5_555 55_5 yes
C(9) Zr Ru C(23) -176.8(6) 0_555 77_1 5_555 55_5 yes
C(9) Zr Ru C(24) 21.6(5) 0_555 77_1 5_555 55_5 yes
C(9) Zr C(10) C(11) -115(1) 0_555 77_1 5_555 55_5 yes
C(9) Zr C(11) C(10) 35.5(9) 0_555 77_1 5_555 55_5 yes
C(9) Zr C(11) C(12) -76.2(9) 0_555 77_1 5_555 55_5 yes
C(9) Zr C(12) C(11) 77(1) 0_555 77_1 5_555 55_5 yes
C(9) Zr C(12) C(13) -37.6(7) 0_555 77_1 5_555 55_5 yes
C(9) Zr C(13) C(12) 112(1) 0_555 77_1 5_555 55_5 yes
C(9) Zr C(14) C(15) -74.9(9) 0_555 77_1 5_555 55_5 yes
C(9) Zr C(14) C(18) 171.7(7) 0_555 77_1 5_555 55_5 yes
C(9) Zr C(15) C(14) 120.2(9) 0_555 77_1 5_555 55_5 yes
C(9) Zr C(15) C(16) -125.7(7) 0_555 77_1 5_555 55_5 yes
C(9) Zr C(16) C(15) 69.9(10) 0_555 77_1 5_555 55_5 yes
C(9) Zr C(16) C(17) -176.1(7) 0_555 77_1 5_555 55_5 yes
C(9) Zr C(17) C(16) 8(1) 0_555 77_1 5_555 55_5 yes
C(9) Zr C(17) C(18) 123(1) 0_555 77_1 5_555 55_5 yes
C(9) Zr C(18) C(14) -16(1) 0_555 77_1 5_555 55_5 yes
C(9) Zr C(18) C(17) -130(1) 0_555 77_1 5_555 55_5 yes
C(9) C(10) Zr C(11) 115(1) 0_555 77_1 5_555 55_5 yes
C(9) C(10) Zr C(12) 77.5(9) 0_555 77_1 5_555 55_5 yes
C(9) C(10) Zr C(13) 37.0(8) 0_555 77_1 5_555 55_5 yes
C(9) C(10) Zr C(14) -137(1) 0_555 77_1 5_555 55_5 yes
C(9) C(10) Zr C(15) -161(1) 0_555 77_1 5_555 55_5 yes
C(9) C(10) Zr C(16) 169(1) 0_555 77_1 5_555 55_5 yes
C(9) C(10) Zr C(17) 171.4(10) 0_555 77_1 5_555 55_5 yes
C(9) C(10) Zr C(18) -148.5(9) 0_555 77_1 5_555 55_5 yes
C(9) C(10) C(11) C(12) 0(1) 0_555 77_1 5_555 55_5 yes
C(9) C(13) Zr C(10) -36.2(8) 0_555 77_1 5_555 55_5 yes
C(9) C(13) Zr C(11) -76.3(9) 0_555 77_1 5_555 55_5 yes
C(9) C(13) Zr C(12) -112(1) 0_555 77_1 5_555 55_5 yes
C(9) C(13) Zr C(14) -24(1) 0_555 77_1 5_555 55_5 yes
C(9) C(13) Zr C(15) -60(1) 0_555 77_1 5_555 55_5 yes
C(9) C(13) Zr C(16) -100(1) 0_555 77_1 5_555 55_5 yes
C(9) C(13) Zr C(17) -137(1) 0_555 77_1 5_555 55_5 yes
C(9) C(13) Zr C(18) -166(3) 0_555 77_1 5_555 55_5 yes
C(9) C(13) C(12) C(11) 1(1) 0_555 77_1 5_555 55_5 yes
C(10) Zr Ru C(19) 155.8(9) 0_555 77_1 5_555 55_5 yes
C(10) Zr Ru C(20) 174(3) 0_555 77_1 5_555 55_5 yes
C(10) Zr Ru C(21) -106.4(7) 0_555 77_1 5_555 55_5 yes
C(10) Zr Ru C(22) -134.3(6) 0_555 77_1 5_555 55_5 yes
C(10) Zr Ru C(23) -171.6(7) 0_555 77_1 5_555 55_5 yes
C(10) Zr Ru C(24) 26.9(6) 0_555 77_1 5_555 55_5 yes
C(10) Zr C(9) C(13) 114(1) 0_555 77_1 5_555 55_5 yes
C(10) Zr C(11) C(12) -111(1) 0_555 77_1 5_555 55_5 yes
C(10) Zr C(12) C(11) 38.4(10) 0_555 77_1 5_555 55_5 yes
C(10) Zr C(12) C(13) -76.9(8) 0_555 77_1 5_555 55_5 yes
C(10) Zr C(13) C(12) 76.6(9) 0_555 77_1 5_555 55_5 yes
C(10) Zr C(14) C(15) -51(1) 0_555 77_1 5_555 55_5 yes
C(10) Zr C(14) C(18) -164.4(10) 0_555 77_1 5_555 55_5 yes
C(10) Zr C(15) C(14) 129(1) 0_555 77_1 5_555 55_5 yes
C(10) Zr C(15) C(16) -116.0(10) 0_555 77_1 5_555 55_5 yes
C(10) Zr C(16) C(15) 63.6(9) 0_555 77_1 5_555 55_5 yes
C(10) Zr C(16) C(17) 177.6(8) 0_555 77_1 5_555 55_5 yes
C(10) Zr C(17) C(16) -3.0(10) 0_555 77_1 5_555 55_5 yes
C(10) Zr C(17) C(18) 112.8(9) 0_555 77_1 5_555 55_5 yes
C(10) Zr C(18) C(14) 20(1) 0_555 77_1 5_555 55_5 yes
C(10) Zr C(18) C(17) -93(1) 0_555 77_1 5_555 55_5 yes
C(10) C(9) Zr C(11) -36.6(9) 0_555 77_1 5_555 55_5 yes
C(10) C(9) Zr C(12) -76.8(10) 0_555 77_1 5_555 55_5 yes
C(10) C(9) Zr C(13) -114(1) 0_555 77_1 5_555 55_5 yes
C(10) C(9) Zr C(14) 52(1) 0_555 77_1 5_555 55_5 yes
C(10) C(9) Zr C(15) 19(1) 0_555 77_1 5_555 55_5 yes
C(10) C(9) Zr C(16) -12(1) 0_555 77_1 5_555 55_5 yes
C(10) C(9) Zr C(17) -17(2) 0_555 77_1 5_555 55_5 yes
C(10) C(9) Zr C(18) 62(1) 0_555 77_1 5_555 55_5 yes
C(10) C(9) C(13) C(12) -1(1) 0_555 77_1 5_555 55_5 yes
C(10) C(11) Zr C(12) 111(1) 0_555 77_1 5_555 55_5 yes
C(10) C(11) Zr C(13) 75.3(10) 0_555 77_1 5_555 55_5 yes
C(10) C(11) Zr C(14) -81(1) 0_555 77_1 5_555 55_5 yes
C(10) C(11) Zr C(15) -92(1) 0_555 77_1 5_555 55_5 yes
C(10) C(11) Zr C(16) -124(1) 0_555 77_1 5_555 55_5 yes
C(10) C(11) Zr C(17) -136(1) 0_555 77_1 5_555 55_5 yes
C(10) C(11) Zr C(18) -111(1) 0_555 77_1 5_555 55_5 yes
C(10) C(11) C(12) C(13) 0(1) 0_555 77_1 5_555 55_5 yes
C(11) Zr Ru C(19) 110(1) 0_555 77_1 5_555 55_5 yes
C(11) Zr Ru C(20) 128(3) 0_555 77_1 5_555 55_5 yes
C(11) Zr Ru C(21) -151(1) 0_555 77_1 5_555 55_5 yes
C(11) Zr Ru C(22) -179(1) 0_555 77_1 5_555 55_5 yes
C(11) Zr Ru C(23) 142(1) 0_555 77_1 5_555 55_5 yes
C(11) Zr Ru C(24) -18(1) 0_555 77_1 5_555 55_5 yes
C(11) Zr C(9) C(13) 78.1(9) 0_555 77_1 5_555 55_5 yes
C(11) Zr C(12) C(13) -115(1) 0_555 77_1 5_555 55_5 yes
C(11) Zr C(13) C(12) 36.4(9) 0_555 77_1 5_555 55_5 yes
C(11) Zr C(14) C(15) -19(1) 0_555 77_1 5_555 55_5 yes
C(11) Zr C(14) C(18) -133.0(10) 0_555 77_1 5_555 55_5 yes
C(11) Zr C(15) C(14) 161(1) 0_555 77_1 5_555 55_5 yes
C(11) Zr C(15) C(16) -84(1) 0_555 77_1 5_555 55_5 yes
C(11) Zr C(16) C(15) 88(1) 0_555 77_1 5_555 55_5 yes
C(11) Zr C(16) C(17) -157(1) 0_555 77_1 5_555 55_5 yes
C(11) Zr C(17) C(16) 23(1) 0_555 77_1 5_555 55_5 yes
C(11) Zr C(17) C(18) 139.2(10) 0_555 77_1 5_555 55_5 yes
C(11) Zr C(18) C(14) 61(1) 0_555 77_1 5_555 55_5 yes
C(11) Zr C(18) C(17) -52(1) 0_555 77_1 5_555 55_5 yes
C(11) C(10) Zr C(12) -38.3(9) 0_555 77_1 5_555 55_5 yes
C(11) C(10) Zr C(13) -78(1) 0_555 77_1 5_555 55_5 yes
C(11) C(10) Zr C(14) 106(1) 0_555 77_1 5_555 55_5 yes
C(11) C(10) Zr C(15) 82(1) 0_555 77_1 5_555 55_5 yes
C(11) C(10) Zr C(16) 54(1) 0_555 77_1 5_555 55_5 yes
C(11) C(10) Zr C(17) 55(1) 0_555 77_1 5_555 55_5 yes
C(11) C(10) Zr C(18) 95(1) 0_555 77_1 5_555 55_5 yes
C(11) C(10) C(9) C(13) 1(1) 0_555 77_1 5_555 55_5 yes
C(11) C(12) Zr C(13) 115(1) 0_555 77_1 5_555 55_5 yes
C(11) C(12) Zr C(14) -19(1) 0_555 77_1 5_555 55_5 yes
C(11) C(12) Zr C(15) -24(1) 0_555 77_1 5_555 55_5 yes
C(11) C(12) Zr C(16) -55(1) 0_555 77_1 5_555 55_5 yes
C(11) C(12) Zr C(17) -80(1) 0_555 77_1 5_555 55_5 yes
C(11) C(12) Zr C(18) -72(1) 0_555 77_1 5_555 55_5 yes
C(12) Zr Ru C(19) 97.9(7) 0_555 77_1 5_555 55_5 yes
C(12) Zr Ru C(20) 116(3) 0_555 77_1 5_555 55_5 yes
C(12) Zr Ru C(21) -164.3(6) 0_555 77_1 5_555 55_5 yes
C(12) Zr Ru C(22) 167.8(4) 0_555 77_1 5_555 55_5 yes
C(12) Zr Ru C(23) 130.5(5) 0_555 77_1 5_555 55_5 yes
C(12) Zr Ru C(24) -31.0(4) 0_555 77_1 5_555 55_5 yes
C(12) Zr C(9) C(13) 37.9(8) 0_555 77_1 5_555 55_5 yes
C(12) Zr C(14) C(15) -9(1) 0_555 77_1 5_555 55_5 yes
C(12) Zr C(14) C(18) -122.4(10) 0_555 77_1 5_555 55_5 yes
C(12) Zr C(15) C(14) 173.8(9) 0_555 77_1 5_555 55_5 yes
C(12) Zr C(15) C(16) -72.1(8) 0_555 77_1 5_555 55_5 yes
C(12) Zr C(16) C(15) 114.3(9) 0_555 77_1 5_555 55_5 yes
C(12) Zr C(16) C(17) -131.7(8) 0_555 77_1 5_555 55_5 yes
C(12) Zr C(17) C(16) 55.2(9) 0_555 77_1 5_555 55_5 yes
C(12) Zr C(17) C(18) 171.1(8) 0_555 77_1 5_555 55_5 yes
C(12) Zr C(18) C(14) 100(1) 0_555 77_1 5_555 55_5 yes
C(12) Zr C(18) C(17) -14(1) 0_555 77_1 5_555 55_5 yes
C(12) C(11) Zr C(13) -36.5(8) 0_555 77_1 5_555 55_5 yes
C(12) C(11) Zr C(14) 166(1) 0_555 77_1 5_555 55_5 yes
C(12) C(11) Zr C(15) 156(1) 0_555 77_1 5_555 55_5 yes
C(12) C(11) Zr C(16) 123(1) 0_555 77_1 5_555 55_5 yes
C(12) C(11) Zr C(17) 111(1) 0_555 77_1 5_555 55_5 yes
C(12) C(11) Zr C(18) 136.8(10) 0_555 77_1 5_555 55_5 yes
C(12) C(13) Zr C(14) 88(1) 0_555 77_1 5_555 55_5 yes
C(12) C(13) Zr C(15) 52(1) 0_555 77_1 5_555 55_5 yes
C(12) C(13) Zr C(16) 11(1) 0_555 77_1 5_555 55_5 yes
C(12) C(13) Zr C(17) -24(1) 0_555 77_1 5_555 55_5 yes
C(12) C(13) Zr C(18) -53(3) 0_555 77_1 5_555 55_5 yes
C(13) Zr Ru C(19) 121.3(8) 0_555 77_1 5_555 55_5 yes
C(13) Zr Ru C(20) 139(3) 0_555 77_1 5_555 55_5 yes
C(13) Zr Ru C(21) -140.8(7) 0_555 77_1 5_555 55_5 yes
C(13) Zr Ru C(22) -168.7(5) 0_555 77_1 5_555 55_5 yes
C(13) Zr Ru C(23) 153.9(6) 0_555 77_1 5_555 55_5 yes
C(13) Zr Ru C(24) -7.6(5) 0_555 77_1 5_555 55_5 yes
C(13) Zr C(14) C(15) -60(1) 0_555 77_1 5_555 55_5 yes
C(13) Zr C(14) C(18) -174.0(10) 0_555 77_1 5_555 55_5 yes
C(13) Zr C(15) C(14) 148.5(9) 0_555 77_1 5_555 55_5 yes
C(13) Zr C(15) C(16) -97.4(9) 0_555 77_1 5_555 55_5 yes
C(13) Zr C(16) C(15) 108.1(9) 0_555 77_1 5_555 55_5 yes
C(13) Zr C(16) C(17) -137.9(7) 0_555 77_1 5_555 55_5 yes
C(13) Zr C(17) C(16) 69.1(9) 0_555 77_1 5_555 55_5 yes
C(13) Zr C(17) C(18) -175.1(7) 0_555 77_1 5_555 55_5 yes
C(13) Zr C(18) C(14) 147(3) 0_555 77_1 5_555 55_5 yes
C(13) Zr C(18) C(17) 32(4) 0_555 77_1 5_555 55_5 yes
C(13) C(9) Zr C(14) 167.0(9) 0_555 77_1 5_555 55_5 yes
C(13) C(9) Zr C(15) 134(1) 0_555 77_1 5_555 55_5 yes
C(13) C(9) Zr C(16) 102(1) 0_555 77_1 5_555 55_5 yes
C(13) C(9) Zr C(17) 97(1) 0_555 77_1 5_555 55_5 yes
C(13) C(9) Zr C(18) 177.2(8) 0_555 77_1 5_555 55_5 yes
C(13) C(12) Zr C(14) -135(1) 0_555 77_1 5_555 55_5 yes
C(13) C(12) Zr C(15) -140(1) 0_555 77_1 5_555 55_5 yes
C(13) C(12) Zr C(16) -170(1) 0_555 77_1 5_555 55_5 yes
C(13) C(12) Zr C(17) 164.4(9) 0_555 77_1 5_555 55_5 yes
C(13) C(12) Zr C(18) 172.5(8) 0_555 77_1 5_555 55_5 yes
C(14) Zr Ru C(19) -78.4(7) 0_555 77_1 5_555 55_5 yes
C(14) Zr Ru C(20) -59(3) 0_555 77_1 5_555 55_5 yes
C(14) Zr Ru C(21) 19.5(6) 0_555 77_1 5_555 55_5 yes
C(14) Zr Ru C(22) -8.4(4) 0_555 77_1 5_555 55_5 yes
C(14) Zr Ru C(23) -45.7(5) 0_555 77_1 5_555 55_5 yes
C(14) Zr Ru C(24) 152.7(4) 0_555 77_1 5_555 55_5 yes
C(14) Zr C(15) C(16) 114(1) 0_555 77_1 5_555 55_5 yes
C(14) Zr C(16) C(15) -37.1(7) 0_555 77_1 5_555 55_5 yes
C(14) Zr C(16) C(17) 76.9(7) 0_555 77_1 5_555 55_5 yes
C(14) Zr C(17) C(16) -78.3(8) 0_555 77_1 5_555 55_5 yes
C(14) Zr C(17) C(18) 37.5(7) 0_555 77_1 5_555 55_5 yes
C(14) Zr C(18) C(17) -114.6(10) 0_555 77_1 5_555 55_5 yes
C(14) C(15) Zr C(16) -114(1) 0_555 77_1 5_555 55_5 yes
C(14) C(15) Zr C(17) -77.3(8) 0_555 77_1 5_555 55_5 yes
C(14) C(15) Zr C(18) -37.9(7) 0_555 77_1 5_555 55_5 yes
C(14) C(15) C(16) C(17) -1(1) 0_555 77_1 5_555 55_5 yes
C(14) C(18) Zr C(15) 37.5(7) 0_555 77_1 5_555 55_5 yes
C(14) C(18) Zr C(16) 78.4(7) 0_555 77_1 5_555 55_5 yes
C(14) C(18) Zr C(17) 114.6(10) 0_555 77_1 5_555 55_5 yes
C(14) C(18) C(17) C(16) 0(1) 0_555 77_1 5_555 55_5 yes
C(15) Zr Ru C(19) -67.6(9) 0_555 77_1 5_555 55_5 yes
C(15) Zr Ru C(20) -49(3) 0_555 77_1 5_555 55_5 yes
C(15) Zr Ru C(21) 30.3(8) 0_555 77_1 5_555 55_5 yes
C(15) Zr Ru C(22) 2.4(6) 0_555 77_1 5_555 55_5 yes
C(15) Zr Ru C(23) -34.9(7) 0_555 77_1 5_555 55_5 yes
C(15) Zr Ru C(24) 163.5(6) 0_555 77_1 5_555 55_5 yes
C(15) Zr C(14) C(18) -113(1) 0_555 77_1 5_555 55_5 yes
C(15) Zr C(16) C(17) 113(1) 0_555 77_1 5_555 55_5 yes
C(15) Zr C(17) C(16) -37.8(7) 0_555 77_1 5_555 55_5 yes
C(15) Zr C(17) C(18) 78.0(8) 0_555 77_1 5_555 55_5 yes
C(15) Zr C(18) C(17) -77.1(7) 0_555 77_1 5_555 55_5 yes
C(15) C(14) Zr C(16) 37.5(7) 0_555 77_1 5_555 55_5 yes
C(15) C(14) Zr C(17) 77.1(8) 0_555 77_1 5_555 55_5 yes
C(15) C(14) Zr C(18) 113(1) 0_555 77_1 5_555 55_5 yes
C(15) C(14) C(18) C(17) 0(1) 0_555 77_1 5_555 55_5 yes
C(15) C(16) Zr C(17) -113(1) 0_555 77_1 5_555 55_5 yes
C(15) C(16) Zr C(18) -77.9(8) 0_555 77_1 5_555 55_5 yes
C(15) C(16) C(17) C(18) 1(1) 0_555 77_1 5_555 55_5 yes
C(16) Zr Ru C(19) -24.2(8) 0_555 77_1 5_555 55_5 yes
C(16) Zr Ru C(20) -5(3) 0_555 77_1 5_555 55_5 yes
C(16) Zr Ru C(21) 73.7(7) 0_555 77_1 5_555 55_5 yes
C(16) Zr Ru C(22) 45.8(5) 0_555 77_1 5_555 55_5 yes
C(16) Zr Ru C(23) 8.4(6) 0_555 77_1 5_555 55_5 yes
C(16) Zr Ru C(24) -153.1(5) 0_555 77_1 5_555 55_5 yes
C(16) Zr C(14) C(18) -75.9(7) 0_555 77_1 5_555 55_5 yes
C(16) Zr C(17) C(18) 115.8(10) 0_555 77_1 5_555 55_5 yes
C(16) Zr C(18) C(17) -36.3(6) 0_555 77_1 5_555 55_5 yes
C(16) C(15) Zr C(17) 36.8(6) 0_555 77_1 5_555 55_5 yes
C(16) C(15) Zr C(18) 76.2(7) 0_555 77_1 5_555 55_5 yes
C(16) C(15) C(14) C(18) 1(1) 0_555 77_1 5_555 55_5 yes
C(16) C(17) Zr C(18) -115.8(10) 0_555 77_1 5_555 55_5 yes
C(17) Zr Ru C(19) -25.5(7) 0_555 77_1 5_555 55_5 yes
C(17) Zr Ru C(20) -6(3) 0_555 77_1 5_555 55_5 yes
C(17) Zr Ru C(21) 72.4(6) 0_555 77_1 5_555 55_5 yes
C(17) Zr Ru C(22) 44.5(4) 0_555 77_1 5_555 55_5 yes
C(17) Zr Ru C(23) 7.2(5) 0_555 77_1 5_555 55_5 yes
C(17) Zr Ru C(24) -154.4(4) 0_555 77_1 5_555 55_5 yes
C(17) Zr C(14) C(18) -36.3(6) 0_555 77_1 5_555 55_5 yes
C(17) C(16) Zr C(18) 36.1(6) 0_555 77_1 5_555 55_5 yes
C(18) Zr Ru C(19) -53.5(8) 0_555 77_1 5_555 55_5 yes
C(18) Zr Ru C(20) -34(3) 0_555 77_1 5_555 55_5 yes
C(18) Zr Ru C(21) 44.3(6) 0_555 77_1 5_555 55_5 yes
C(18) Zr Ru C(22) 16.4(5) 0_555 77_1 5_555 55_5 yes
C(18) Zr Ru C(23) -20.9(5) 0_555 77_1 5_555 55_5 yes
C(18) Zr Ru C(24) 177.6(5) 0_555 77_1 5_555 55_5 yes
C(19) Ru C(20) C(21) 117(1) 0_555 77_1 5_555 55_5 yes
C(19) Ru C(21) C(20) -36(1) 0_555 77_1 5_555 55_5 yes
C(19) Ru C(21) C(22) 77.8(9) 0_555 77_1 5_555 55_5 yes
C(19) Ru C(22) C(21) -80(1) 0_555 77_1 5_555 55_5 yes
C(19) Ru C(22) C(23) 36.7(9) 0_555 77_1 5_555 55_5 yes
C(19) Ru C(23) C(22) -118(1) 0_555 77_1 5_555 55_5 yes
C(19) C(20) Ru C(21) -117(1) 0_555 77_1 5_555 55_5 yes
C(19) C(20) Ru C(22) -79(1) 0_555 77_1 5_555 55_5 yes
C(19) C(20) Ru C(23) -38(1) 0_555 77_1 5_555 55_5 yes
C(19) C(20) Ru C(24) 124(1) 0_555 77_1 5_555 55_5 yes
C(19) C(20) C(21) C(22) -3(2) 0_555 77_1 5_555 55_5 yes
C(19) C(23) Ru C(20) 38(1) 0_555 77_1 5_555 55_5 yes
C(19) C(23) Ru C(21) 81(1) 0_555 77_1 5_555 55_5 yes
C(19) C(23) Ru C(22) 118(1) 0_555 77_1 5_555 55_5 yes
C(19) C(23) Ru C(24) 3(1) 0_555 77_1 5_555 55_5 yes
C(19) C(23) C(22) C(21) 0(1) 0_555 77_1 5_555 55_5 yes
C(20) Ru C(19) C(23) -114(1) 0_555 77_1 5_555 55_5 yes
C(20) Ru C(21) C(22) 113(1) 0_555 77_1 5_555 55_5 yes
C(20) Ru C(22) C(21) -39(1) 0_555 77_1 5_555 55_5 yes
C(20) Ru C(22) C(23) 78(1) 0_555 77_1 5_555 55_5 yes
C(20) Ru C(23) C(22) -80.1(10) 0_555 77_1 5_555 55_5 yes
C(20) C(19) Ru C(21) 37(1) 0_555 77_1 5_555 55_5 yes
C(20) C(19) Ru C(22) 78(1) 0_555 77_1 5_555 55_5 yes
C(20) C(19) Ru C(23) 114(1) 0_555 77_1 5_555 55_5 yes
C(20) C(19) Ru C(24) -63(1) 0_555 77_1 5_555 55_5 yes
C(20) C(19) C(23) C(22) -1(1) 0_555 77_1 5_555 55_5 yes
C(20) C(21) Ru C(22) -113(1) 0_555 77_1 5_555 55_5 yes
C(20) C(21) Ru C(23) -77(1) 0_555 77_1 5_555 55_5 yes
C(20) C(21) Ru C(24) 69(1) 0_555 77_1 5_555 55_5 yes
C(20) C(21) C(22) C(23) 2(1) 0_555 77_1 5_555 55_5 yes
C(21) Ru C(19) C(23) -76.9(9) 0_555 77_1 5_555 55_5 yes
C(21) Ru C(22) C(23) 117(1) 0_555 77_1 5_555 55_5 yes
C(21) Ru C(23) C(22) -37.2(7) 0_555 77_1 5_555 55_5 yes
C(21) C(20) Ru C(22) 38.4(8) 0_555 77_1 5_555 55_5 yes
C(21) C(20) Ru C(23) 79.1(10) 0_555 77_1 5_555 55_5 yes
C(21) C(20) Ru C(24) -117(1) 0_555 77_1 5_555 55_5 yes
C(21) C(20) C(19) C(23) 3(2) 0_555 77_1 5_555 55_5 yes
C(21) C(22) Ru C(23) -117(1) 0_555 77_1 5_555 55_5 yes
C(21) C(22) Ru C(24) 6(1) 0_555 77_1 5_555 55_5 yes
C(22) Ru C(19) C(23) -35.5(8) 0_555 77_1 5_555 55_5 yes
C(22) C(21) Ru C(23) 36.1(7) 0_555 77_1 5_555 55_5 yes
C(22) C(21) Ru C(24) -176.4(8) 0_555 77_1 5_555 55_5 yes
C(22) C(23) Ru C(24) -114(1) 0_555 77_1 5_555 55_5 yes
C(23) C(19) Ru C(24) -177.8(9) 0_555 77_1 5_555 55_5 yes
C(23) C(22) Ru C(24) 123(1) 0_555 77_1 5_555 55_5 yes
C(23) C(22) Ru C(24) 123(1) 0_555 77_1 5_555 55_5 yes
